data_2238293
loop_
_publ_author_name
'Meng, Qing-Hua'
'Wu, Ya-Nan'
'Jiang, Ke'
'Liu, Yun'

_publ_section_title
;
 Ethyl
 4-(2-ethoxy-2-oxoethyl)-3-oxo-4,13-diazapentacyclo[11.8.0.0^2,11^.0^5,10^.0^14,19^]henicosa-1,5(10),6,8,11,14(19),15,17,20-nonaene-12-carboxylate
;
_journal_coeditor_code YK2094
_journal_issue 7
_journal_name_full 'Acta Crystallographica Section E'
_journal_page_first o1130
_journal_paper_doi 10.1107/S1600536813015833
_journal_volume 69
_journal_year 2013
_chemical_formula_iupac 'C26 H22 N2 O5'
_chemical_formula_moiety 'C26 H22 N2 O5'
_chemical_formula_sum 'C26 H22 N2 O5'
_chemical_formula_weight 442.46
_chemical_name_systematic
'Ethyl 4-(2-ethoxy-2-oxoethyl)-3-oxo-4,13-diazapentacyclo[11.8.0.0^2,11^.0^5,10^.0^14,19^]henicosa-1,5(10),6,8,11,14(19),15,17,20-nonaene-12-carboxylate'
_space_group_IT_number 2
_symmetry_cell_setting triclinic
_symmetry_space_group_name_Hall '-P 1'
_symmetry_space_group_name_H-M 'P -1'
_atom_sites_solution_hydrogens geom
_atom_sites_solution_primary direct
_atom_sites_solution_secondary difmap
_audit_creation_method SHELXL-97
_cell_angle_alpha 74.33(3)
_cell_angle_beta 75.38(3)
_cell_angle_gamma 86.18(3)
_cell_formula_units_Z 2
_cell_length_a 8.4000(17)
_cell_length_b 11.008(2)
_cell_length_c 12.304(3)
_cell_measurement_reflns_used 25
_cell_measurement_temperature 295(2)
_cell_measurement_theta_max 12
_cell_measurement_theta_min 9
_cell_volume 1060.0(4)
_computing_cell_refinement '<i>CAD-4 Software</i> (Enraf--Nonius, 1989)'
_computing_data_collection '<i>CAD-4 Software</i> (Enraf--Nonius, 1989)'
_computing_data_reduction '<i>XCAD4</i> (Harms & Wocadlo, 1995)'
_computing_molecular_graphics '<i>SHELXTL</i> (Sheldrick, 2008)'
_computing_publication_material '<i>SHELXTL</i> (Sheldrick, 2008) and <i>PLATON</i> (Spek, 2009)'
_computing_structure_refinement '<i>SHELXL97</i> (Sheldrick, 2008)'
_computing_structure_solution '<i>SHELXS97</i> (Sheldrick, 2008)'
_diffrn_ambient_temperature 295(2)
_diffrn_measured_fraction_theta_full 0.999
_diffrn_measured_fraction_theta_max 0.999
_diffrn_measurement_device_type 'Enraf--Nonius CAD-4'
_diffrn_measurement_method \w/2\q
_diffrn_radiation_monochromator graphite
_diffrn_radiation_source 'fine-focus sealed tube'
_diffrn_radiation_type MoK\a
_diffrn_radiation_wavelength 0.71073
_diffrn_reflns_av_R_equivalents 0.0209
_diffrn_reflns_av_sigmaI/netI 0.0322
_diffrn_reflns_limit_h_max 10
_diffrn_reflns_limit_h_min 0
_diffrn_reflns_limit_k_max 13
_diffrn_reflns_limit_k_min -13
_diffrn_reflns_limit_l_max 14
_diffrn_reflns_limit_l_min -14
_diffrn_reflns_number 4095
_diffrn_reflns_theta_full 25.20
_diffrn_reflns_theta_max 25.20
_diffrn_reflns_theta_min 1.77
_diffrn_standards_decay_% 0
_diffrn_standards_interval_count 200
_diffrn_standards_interval_time 2
_diffrn_standards_number 3
_exptl_absorpt_coefficient_mu 0.097
_exptl_absorpt_correction_T_max 0.981
_exptl_absorpt_correction_T_min 0.977
_exptl_absorpt_correction_type psi-scan
_exptl_absorpt_process_details '(North <i>et al.</i>, 1968)'
_exptl_crystal_colour colourless
_exptl_crystal_density_diffrn 1.386
_exptl_crystal_density_method 'not measured'
_exptl_crystal_description block
_exptl_crystal_F_000 464
_exptl_crystal_size_max 0.3
_exptl_crystal_size_mid 0.2
_exptl_crystal_size_min 0.2
_refine_diff_density_max 0.223
_refine_diff_density_min -0.245
_refine_ls_extinction_coef 0.056(4)
_refine_ls_extinction_expression Fc^*^=kFc[1+0.001xFc^2^\l^3^/sin(2\q)]^-1/4^
_refine_ls_extinction_method '<i>SHELXL97</i> (Sheldrick, 2008)'
_refine_ls_goodness_of_fit_ref 1.007
_refine_ls_hydrogen_treatment constr
_refine_ls_matrix_type full
_refine_ls_number_parameters 301
_refine_ls_number_reflns 3809
_refine_ls_number_restraints 0
_refine_ls_restrained_S_all 1.007
_refine_ls_R_factor_all 0.0754
_refine_ls_R_factor_gt 0.0546
_refine_ls_shift/su_max 0.000
_refine_ls_shift/su_mean 0.000
_refine_ls_structure_factor_coef Fsqd
_refine_ls_weighting_details 'calc w=1/[\s^2^(Fo^2^)+(0.0670P)^2^+0.6558P] where P=(Fo^2^+2Fc^2^)/3'
_refine_ls_weighting_scheme calc
_refine_ls_wR_factor_gt 0.1399
_refine_ls_wR_factor_ref 0.1534
_reflns_number_gt 2855
_reflns_number_total 3811
_reflns_threshold_expression >2sigma(I)
_cod_data_source_file yk2094.cif
_cod_data_source_block I
_cod_database_code 2238293
_cod_database_fobs_code 2238293

loop_
_symmetry_equiv_pos_as_xyz
'x, y, z'
'-x, -y, -z'

loop_
_atom_site_type_symbol
_atom_site_label
_atom_site_fract_x
_atom_site_fract_y
_atom_site_fract_z
_atom_site_U_iso_or_equiv
_atom_site_adp_type
_atom_site_calc_flag
_atom_site_refinement_flags
_atom_site_occupancy
_atom_site_symmetry_multiplicity
O O5 0.3913(2) 0.80663(16) 0.26370(14) 0.0453(4) Uani d . 1 1
N N2 0.5328(2) 0.73427(18) 0.46629(17) 0.0413(5) Uani d . 1 1
O O3 0.3219(3) 0.7099(2) 0.82722(16) 0.0659(6) Uani d . 1 1
C C7 0.3563(3) 0.8813(2) 0.5236(2) 0.0394(5) Uani d . 1 1
N N1 0.1884(2) 0.8865(2) 0.75042(17) 0.0475(5) Uani d . 1 1
C C8 0.3822(3) 0.7900(2) 0.6224(2) 0.0428(6) Uani d . 1 1
O O4 0.4712(3) 1.00189(17) 0.24670(17) 0.0650(6) Uani d . 1 1
C C6 0.2412(3) 0.9830(2) 0.5397(2) 0.0411(6) Uani d . 1 1
C C1 0.1577(3) 0.9812(2) 0.6552(2) 0.0437(6) Uani d . 1 1
C C14 0.4914(3) 0.7000(2) 0.5869(2) 0.0437(6) Uani d . 1 1
C C24 0.4415(3) 0.8959(2) 0.3036(2) 0.0426(6) Uani d . 1 1
C C5 0.2067(3) 1.0811(2) 0.4496(2) 0.0474(6) Uani d . 1 1
H H5 0.2624 1.0842 0.3733 0.057 Uiso calc R 1 1
C C23 0.4492(3) 0.8453(2) 0.4264(2) 0.0404(5) Uani d . 1 1
C C21 0.7233(3) 0.7114(3) 0.2844(2) 0.0494(6) Uani d . 1 1
H H21 0.6902 0.7884 0.2427 0.059 Uiso calc R 1 1
C C2 0.0422(3) 1.0757(3) 0.6742(2) 0.0521(7) Uani d . 1 1
H H2 -0.0142 1.0748 0.7499 0.062 Uiso calc R 1 1
C C22 0.6559(3) 0.6685(2) 0.4033(2) 0.0429(6) Uani d . 1 1
C C9 0.2995(3) 0.7893(3) 0.7406(2) 0.0479(6) Uani d . 1 1
C C17 0.7146(3) 0.5562(2) 0.4673(2) 0.0530(7) Uani d . 1 1
O O2 -0.1099(3) 0.7778(2) 0.8434(2) 0.0799(7) Uani d . 1 1
C C4 0.0929(3) 1.1733(3) 0.4702(3) 0.0544(7) Uani d . 1 1
H H4 0.0716 1.2373 0.4087 0.065 Uiso calc R 1 1
C C15 0.5548(4) 0.5884(3) 0.6489(2) 0.0541(7) Uani d . 1 1
H H15 0.5243 0.5646 0.7298 0.065 Uiso calc R 1 1
C C3 0.0109(3) 1.1694(3) 0.5831(3) 0.0552(7) Uani d . 1 1
H H3 -0.0665 1.2311 0.5977 0.066 Uiso calc R 1 1
O O1 -0.1713(3) 0.8786(3) 0.9833(2) 0.0916(8) Uani d . 1 1
C C25 0.3949(4) 0.8401(3) 0.1403(2) 0.0573(7) Uani d . 1 1
H H25A 0.5061 0.8612 0.0938 0.069 Uiso calc R 1 1
H H25B 0.3247 0.9123 0.1213 0.069 Uiso calc R 1 1
C C10 0.1035(4) 0.8897(3) 0.8679(2) 0.0616(8) Uani d . 1 1
H H10A 0.1092 0.9750 0.8748 0.074 Uiso calc R 1 1
H H10B 0.1614 0.8352 0.9215 0.074 Uiso calc R 1 1
C C11 -0.0746(4) 0.8496(3) 0.9045(2) 0.0618(8) Uani d . 1 1
C C16 0.6595(4) 0.5167(3) 0.5907(3) 0.0590(7) Uani d . 1 1
H H16 0.6962 0.4405 0.6314 0.071 Uiso calc R 1 1
C C20 0.8391(4) 0.6400(3) 0.2282(3) 0.0652(8) Uani d . 1 1
H H20 0.8845 0.6694 0.1486 0.078 Uiso calc R 1 1
C C19 0.8888(4) 0.5240(3) 0.2896(3) 0.0799(10) Uani d . 1 1
H H19 0.9619 0.4736 0.2506 0.096 Uiso calc R 1 1
C C13 -0.2873(6) 0.6002(5) 0.9349(5) 0.136(2) Uani d . 1 1
H H13A -0.2511 0.5893 1.0050 0.205 Uiso calc R 1 1
H H13B -0.2182 0.5518 0.8871 0.205 Uiso calc R 1 1
H H13C -0.3990 0.5717 0.9543 0.205 Uiso calc R 1 1
C C18 0.8299(4) 0.4852(3) 0.4063(3) 0.0709(9) Uani d . 1 1
H H18 0.8670 0.4093 0.4472 0.085 Uiso calc R 1 1
C C26 0.3346(5) 0.7286(4) 0.1163(3) 0.0830(11) Uani d . 1 1
H H26A 0.2217 0.7128 0.1580 0.124 Uiso calc R 1 1
H H26B 0.3998 0.6563 0.1410 0.124 Uiso calc R 1 1
H H26C 0.3433 0.7446 0.0343 0.124 Uiso calc R 1 1
C C12 -0.2776(4) 0.7282(4) 0.8740(4) 0.1070(15) Uani d . 1 1
H H12A -0.3505 0.7763 0.9216 0.128 Uiso calc R 1 1
H H12B -0.3147 0.7388 0.8035 0.128 Uiso calc R 1 1

loop_
_atom_site_aniso_label
_atom_site_aniso_U_11
_atom_site_aniso_U_22
_atom_site_aniso_U_33
_atom_site_aniso_U_12
_atom_site_aniso_U_13
_atom_site_aniso_U_23
O5 0.0468(10) 0.0508(10) 0.0396(9) 0.0018(8) -0.0118(7) -0.0134(8)
N2 0.0410(11) 0.0398(11) 0.0445(11) 0.0001(9) -0.0108(9) -0.0132(9)
O3 0.0785(14) 0.0722(13) 0.0418(11) 0.0085(11) -0.0132(10) -0.0097(10)
C7 0.0340(12) 0.0429(13) 0.0439(13) -0.0032(10) -0.0103(10) -0.0142(11)
N1 0.0395(11) 0.0613(14) 0.0418(12) 0.0005(10) -0.0062(9) -0.0173(10)
C8 0.0387(13) 0.0470(14) 0.0429(13) -0.0009(11) -0.0099(10) -0.0119(11)
O4 0.0882(15) 0.0437(11) 0.0535(11) -0.0043(10) -0.0101(10) -0.0026(9)
C6 0.0326(12) 0.0465(14) 0.0464(14) -0.0041(10) -0.0080(10) -0.0165(11)
C1 0.0340(12) 0.0522(15) 0.0484(14) -0.0060(11) -0.0090(11) -0.0184(12)
C14 0.0448(14) 0.0439(14) 0.0421(13) -0.0044(11) -0.0119(11) -0.0085(11)
C24 0.0364(13) 0.0450(14) 0.0431(13) 0.0043(11) -0.0044(10) -0.0117(11)
C5 0.0417(14) 0.0495(15) 0.0492(15) 0.0006(11) -0.0089(11) -0.0124(12)
C23 0.0356(12) 0.0406(13) 0.0452(13) -0.0011(10) -0.0081(10) -0.0127(10)
C21 0.0400(14) 0.0538(15) 0.0537(16) 0.0064(12) -0.0098(12) -0.0159(12)
C2 0.0418(14) 0.0595(17) 0.0559(16) -0.0022(12) -0.0016(12) -0.0258(14)
C22 0.0354(12) 0.0436(13) 0.0528(15) 0.0021(10) -0.0119(11) -0.0171(11)
C9 0.0486(15) 0.0540(15) 0.0422(14) -0.0035(12) -0.0124(12) -0.0121(12)
C17 0.0508(16) 0.0495(15) 0.0601(17) 0.0073(12) -0.0148(13) -0.0172(13)
O2 0.0557(13) 0.0863(16) 0.0884(16) -0.0132(11) 0.0051(11) -0.0250(13)
C4 0.0478(15) 0.0480(15) 0.0651(18) 0.0049(12) -0.0133(13) -0.0126(13)
C15 0.0614(17) 0.0506(15) 0.0490(15) 0.0015(13) -0.0179(13) -0.0072(12)
C3 0.0437(15) 0.0514(16) 0.0715(19) 0.0057(12) -0.0091(13) -0.0237(14)
O1 0.0767(16) 0.1089(19) 0.0682(15) 0.0147(14) 0.0162(12) -0.0232(14)
C25 0.0567(17) 0.0748(19) 0.0394(14) 0.0133(14) -0.0130(12) -0.0154(13)
C10 0.0599(18) 0.083(2) 0.0438(15) 0.0119(15) -0.0113(13) -0.0247(14)
C11 0.0578(18) 0.0673(19) 0.0451(16) 0.0095(15) 0.0018(14) -0.0050(14)
C16 0.0662(18) 0.0453(15) 0.0630(18) 0.0106(13) -0.0211(15) -0.0076(13)
C20 0.0519(17) 0.080(2) 0.0603(18) 0.0102(15) -0.0039(14) -0.0240(16)
C19 0.074(2) 0.080(2) 0.080(2) 0.0343(18) -0.0092(18) -0.0302(19)
C13 0.114(4) 0.101(4) 0.178(5) -0.043(3) 0.000(4) -0.031(3)
C18 0.073(2) 0.0600(18) 0.075(2) 0.0256(16) -0.0161(17) -0.0185(16)
C26 0.093(3) 0.113(3) 0.0584(19) -0.004(2) -0.0301(18) -0.037(2)
C12 0.055(2) 0.100(3) 0.136(4) -0.023(2) 0.001(2) 0.001(3)

loop_
_atom_type_symbol
_atom_type_description
_atom_type_scat_dispersion_real
_atom_type_scat_dispersion_imag
_atom_type_scat_source
C C 0.0033 0.0016 'International Tables Vol C Tables 4.2.6.8 and 6.1.1.4'
H H 0.0000 0.0000 'International Tables Vol C Tables 4.2.6.8 and 6.1.1.4'
N N 0.0061 0.0033 'International Tables Vol C Tables 4.2.6.8 and 6.1.1.4'
O O 0.0106 0.0060 'International Tables Vol C Tables 4.2.6.8 and 6.1.1.4'

loop_
_geom_angle_atom_site_label_1
_geom_angle_atom_site_label_2
_geom_angle_atom_site_label_3
_geom_angle
C24 O5 C25 116.4(2)
C14 N2 C23 109.1(2)
C14 N2 C22 120.8(2)
C23 N2 C22 129.7(2)
C23 C7 C8 107.1(2)
C23 C7 C6 133.9(2)
C8 C7 C6 118.8(2)
C9 N1 C1 124.3(2)
C9 N1 C10 116.1(2)
C1 N1 C10 119.6(2)
C14 C8 C7 109.1(2)
C14 C8 C9 126.6(2)
C7 C8 C9 124.2(2)
C5 C6 C1 118.2(2)
C5 C6 C7 124.8(2)
C1 C6 C7 117.1(2)
C2 C1 N1 119.9(2)
C2 C1 C6 118.8(2)
N1 C1 C6 121.2(2)
N2 C14 C8 107.1(2)
N2 C14 C15 120.4(2)
C8 C14 C15 132.5(2)
O4 C24 O5 123.4(2)
O4 C24 C23 125.8(2)
O5 C24 C23 110.8(2)
C4 C5 C6 122.1(2)
C4 C5 H5 119.0
C6 C5 H5 119.0
C7 C23 N2 107.6(2)
C7 C23 C24 128.1(2)
N2 C23 C24 123.4(2)
C20 C21 C22 120.0(3)
C20 C21 H21 120.0
C22 C21 H21 120.0
C3 C2 C1 121.1(2)
C3 C2 H2 119.5
C1 C2 H2 119.5
C21 C22 C17 119.7(2)
C21 C22 N2 123.3(2)
C17 C22 N2 116.9(2)
O3 C9 N1 121.2(2)
O3 C9 C8 124.5(3)
N1 C9 C8 114.3(2)
C18 C17 C22 118.2(3)
C18 C17 C16 120.9(3)
C22 C17 C16 120.9(2)
C11 O2 C12 118.4(3)
C5 C4 C3 119.1(3)
C5 C4 H4 120.4
C3 C4 H4 120.4
C16 C15 C14 119.7(3)
C16 C15 H15 120.1
C14 C15 H15 120.1
C2 C3 C4 120.8(3)
C2 C3 H3 119.6
C4 C3 H3 119.6
O5 C25 C26 107.0(2)
O5 C25 H25A 110.3
C26 C25 H25A 110.3
O5 C25 H25B 110.3
C26 C25 H25B 110.3
H25A C25 H25B 108.6
N1 C10 C11 115.0(2)
N1 C10 H10A 108.5
C11 C10 H10A 108.5
N1 C10 H10B 108.5
C11 C10 H10B 108.5
H10A C10 H10B 107.5
O1 C11 O2 124.4(3)
O1 C11 C10 122.3(3)
O2 C11 C10 113.2(2)
C15 C16 C17 120.5(3)
C15 C16 H16 119.7
C17 C16 H16 119.7
C21 C20 C19 120.5(3)
C21 C20 H20 119.8
C19 C20 H20 119.8
C18 C19 C20 119.5(3)
C18 C19 H19 120.2
C20 C19 H19 120.2
C12 C13 H13A 109.5
C12 C13 H13B 109.5
H13A C13 H13B 109.5
C12 C13 H13C 109.5
H13A C13 H13C 109.5
H13B C13 H13C 109.5
C19 C18 C17 121.7(3)
C19 C18 H18 119.1
C17 C18 H18 119.1
C25 C26 H26A 109.5
C25 C26 H26B 109.5
H26A C26 H26B 109.5
C25 C26 H26C 109.5
H26A C26 H26C 109.5
H26B C26 H26C 109.5
C13 C12 O2 112.1(4)
C13 C12 H12A 109.2
O2 C12 H12A 109.2
C13 C12 H12B 109.2
O2 C12 H12B 109.2
H12A C12 H12B 107.9

loop_
_geom_bond_atom_site_label_1
_geom_bond_atom_site_label_2
_geom_bond_distance
O5 C24 1.344(3)
O5 C25 1.456(3)
N2 C14 1.385(3)
N2 C23 1.401(3)
N2 C22 1.412(3)
O3 C9 1.229(3)
C7 C23 1.392(3)
C7 C8 1.406(3)
C7 C6 1.452(3)
N1 C9 1.383(3)
N1 C1 1.408(3)
N1 C10 1.450(3)
C8 C14 1.387(3)
C8 C9 1.443(3)
O4 C24 1.192(3)
C6 C5 1.397(3)
C6 C1 1.413(3)
C1 C2 1.400(4)
C14 C15 1.409(4)
C24 C23 1.479(3)
C5 C4 1.377(4)
C5 H5 0.9300
C21 C20 1.376(4)
C21 C22 1.388(4)
C21 H21 0.9300
C2 C3 1.371(4)
C2 H2 0.9300
C22 C17 1.407(4)
C17 C18 1.400(4)
C17 C16 1.423(4)
O2 C11 1.320(4)
O2 C12 1.466(4)
C4 C3 1.376(4)
C4 H4 0.9300
C15 C16 1.344(4)
C15 H15 0.9300
C3 H3 0.9300
O1 C11 1.199(4)
C25 C26 1.484(4)
C25 H25A 0.9700
C25 H25B 0.9700
C10 C11 1.509(4)
C10 H10A 0.9700
C10 H10B 0.9700
C16 H16 0.9300
C20 C19 1.394(5)
C20 H20 0.9300
C19 C18 1.352(5)
C19 H19 0.9300
C13 C12 1.403(6)
C13 H13A 0.9600
C13 H13B 0.9600
C13 H13C 0.9600
C18 H18 0.9300
C26 H26A 0.9600
C26 H26B 0.9600
C26 H26C 0.9600
C12 H12A 0.9700
C12 H12B 0.9700

loop_
_geom_hbond_atom_site_label_D
_geom_hbond_atom_site_label_H
_geom_hbond_atom_site_label_A
_geom_hbond_distance_DH
_geom_hbond_distance_HA
_geom_hbond_distance_DA
_geom_hbond_angle_DHA
_geom_hbond_publ_flag
C12 H12A O1 0.97 2.32 2.712(5) 103 ?
C10 H10B O3 0.97 2.21 2.669(4) 107 ?
C15 H15 O3 0.93 2.56 3.082(4) 116 ?
C21 H21 O5 0.93 2.46 2.964(3) 114 ?
C5 H5 O4 0.93 2.34 3.168(3) 148 yes
